data_4302037
loop_
_publ_author_name
'Sibaprasad Bhattacharyya'
'Aurora E. Clark'
'Maren Pink'
'Jeffrey M. Zaleski'

_publ_section_title
;
Structure Modulated Electronic Contributions to Metalloenediyne Reactivity:
Synthesis and Thermal Bergman Cyclization of MLX2 Compounds
;
_journal_name_full 'Inorganic Chemistry'
_journal_page_first 3916
_journal_page_last 3925
_journal_paper_doi 10.1021/ic801116q
_journal_volume 48
_journal_year 2009
_chemical_formula_moiety '(C24 H24 Cl2 N2 Pd), 1.75 (C H2 Cl2)'
_chemical_formula_sum 'C25.75 H27.5 Cl5.5 N2 Pd'
_chemical_formula_weight 666.37
_chemical_name_systematic
; 
 ? 
;
_space_group_IT_number 14
_symmetry_cell_setting monoclinic
_symmetry_space_group_name_Hall '-P 2ybc'
_symmetry_space_group_name_H-M 'P 1 21/c 1'
_atom_sites_solution_hydrogens geom
_atom_sites_solution_primary direct
_atom_sites_solution_secondary difmap
_audit_creation_method SHELXL-97
_cell_angle_alpha 90.00
_cell_angle_beta 99.8500(10)
_cell_angle_gamma 90.00
_cell_formula_units_Z 8
_cell_length_a 16.9772(7)
_cell_length_b 14.0789(6)
_cell_length_c 23.4458(9)
_cell_measurement_reflns_used 9113
_cell_measurement_temperature 120(2)
_cell_measurement_theta_max 27.51
_cell_measurement_theta_min 2.28
_cell_volume 5521.4(4)
_computing_cell_refinement 'SAINT (Bruker, 1999)'
_computing_data_collection 'SMART (Bruker, 1999)'
_computing_data_reduction 'SAINT (Bruker, 1999)'
_computing_molecular_graphics 'XTEL (local library)'
_computing_publication_material 'XCIF (Bruker, 1999), XTEL (local library)'
_computing_structure_refinement 'SHELXL-97 (Sheldrick, 1997)'
_computing_structure_solution 'SIR-92 (Alatomare et al., 1993)'
_diffrn_ambient_temperature 120(2)
_diffrn_detector 'CCD area detector'
_diffrn_detector_area_resol_mean 44.52
_diffrn_detector_type 'Bruker SMART 6000'
_diffrn_measured_fraction_theta_full 0.999
_diffrn_measured_fraction_theta_max 0.999
_diffrn_measurement_details '0.30 degree frames measured for 30 seconds each'
_diffrn_measurement_device 'three-circle goniometer with fixed chi'
_diffrn_measurement_device_type 'Bruker Platform goniometer'
_diffrn_measurement_method \w-scans
_diffrn_radiation_monochromator graphite
_diffrn_radiation_source 'fine-focus sealed tube'
_diffrn_radiation_type MoK\a
_diffrn_radiation_wavelength 0.71073
_diffrn_reflns_av_R_equivalents 0.0422
_diffrn_reflns_av_sigmaI/netI 0.0303
_diffrn_reflns_limit_h_max 20
_diffrn_reflns_limit_h_min -21
_diffrn_reflns_limit_k_max 17
_diffrn_reflns_limit_k_min -17
_diffrn_reflns_limit_l_max 29
_diffrn_reflns_limit_l_min -29
_diffrn_reflns_number 57777
_diffrn_reflns_theta_full 26.40
_diffrn_reflns_theta_max 26.40
_diffrn_reflns_theta_min 1.89
_diffrn_standards_decay_% 0.0
_diffrn_standards_interval_time 978
_diffrn_standards_number 298
_exptl_absorpt_coefficient_mu 1.223
_exptl_absorpt_correction_T_max 0.9414
_exptl_absorpt_correction_T_min 0.7105
_exptl_absorpt_correction_type multi-scan
_exptl_absorpt_process_details 'SADABS, R. Blessing (1995)'
_exptl_crystal_colour Yellow
_exptl_crystal_density_diffrn 1.603
_exptl_crystal_density_method 'not measured'
_exptl_crystal_description plate
_exptl_crystal_F_000 2684
_exptl_crystal_size_max 0.30
_exptl_crystal_size_mid 0.10
_exptl_crystal_size_min 0.05
_refine_diff_density_max 0.927
_refine_diff_density_min -0.731
_refine_diff_density_rms 0.085
_refine_ls_extinction_method none
_refine_ls_goodness_of_fit_ref 1.026
_refine_ls_hydrogen_treatment riding
_refine_ls_matrix_type full
_refine_ls_number_parameters 625
_refine_ls_number_reflns 11327
_refine_ls_number_restraints 0
_refine_ls_restrained_S_all 1.026
_refine_ls_R_factor_all 0.0459
_refine_ls_R_factor_gt 0.0321
_refine_ls_shift/su_max 0.004
_refine_ls_shift/su_mean 0.000
_refine_ls_structure_factor_coef Fsqd
_refine_ls_weighting_details 'calc w=1/[\s^2^(Fo^2^)+(0.0359P)^2^+7.1308P] where P=(Fo^2^+2Fc^2^)/3'
_refine_ls_weighting_scheme calc
_refine_ls_wR_factor_gt 0.0741
_refine_ls_wR_factor_ref 0.0804
_reflns_number_gt 9079
_reflns_number_total 11327
_reflns_threshold_expression >2sigma(I)
_cod_data_source_file ic801116q_si_001.cif
_cod_data_source_block 02035
_cod_depositor_comments
;
The following automatic conversions were performed:

'_exptl_absorpt_correction_type' tag value 'multi-scans' was replaced
with 'multi-scan' value.

Automatic conversion script
Id: cif_fix_values 1646 2011-03-28 12:23:43Z adriana 
;
_cod_original_sg_symbol_H-M P2(1)/c
_cod_original_formula_sum 'C25.75 H27.50 Cl5.50 N2 Pd'
_cod_database_code 4302037

loop_
_symmetry_equiv_pos_as_xyz
'x, y, z'
'-x, y+1/2, -z+1/2'
'-x, -y, -z'
'x, -y-1/2, z-1/2'

loop_
_atom_site_label
_atom_site_type_symbol
_atom_site_fract_x
_atom_site_fract_y
_atom_site_fract_z
_atom_site_U_iso_or_equiv
_atom_site_adp_type
_atom_site_occupancy
_atom_site_symmetry_multiplicity
_atom_site_calc_flag
_atom_site_refinement_flags
_atom_site_disorder_assembly
_atom_site_disorder_group
Pd1A Pd -0.061187(12) 0.364139(14) 0.234049(8) 0.01332(6) Uani 1 1 d . . .
Cl1A Cl -0.14501(4) 0.48308(5) 0.25587(3) 0.02001(14) Uani 1 1 d . . .
Cl2A Cl -0.01795(4) 0.45749(5) 0.16430(3) 0.01880(14) Uani 1 1 d . . .
N1A N -0.09764(13) 0.27266(16) 0.29421(9) 0.0136(4) Uani 1 1 d . . .
N2A N 0.01963(13) 0.25648(16) 0.22153(10) 0.0167(5) Uani 1 1 d . . .
C1A C -0.18591(16) 0.2730(2) 0.29603(12) 0.0165(5) Uani 1 1 d . . .
H1AA H -0.1978 0.2251 0.3243 0.020 Uiso 1 1 calc R . .
H1AB H -0.2018 0.3361 0.3088 0.020 Uiso 1 1 calc R . .
C2A C -0.23147(16) 0.2515(2) 0.23908(12) 0.0192(6) Uani 1 1 d . . .
C3A C -0.26270(17) 0.2294(2) 0.19146(13) 0.0225(6) Uani 1 1 d . . .
C4A C -0.28778(19) 0.1995(2) 0.13279(13) 0.0271(7) Uani 1 1 d . . .
H4AA H -0.3430 0.1910 0.1181 0.032 Uiso 1 1 calc R . .
C5A C -0.2337(2) 0.1835(2) 0.09864(13) 0.0289(7) Uani 1 1 d . . .
H5AA H -0.2514 0.1626 0.0600 0.035 Uiso 1 1 calc R . .
C6A C -0.1500(2) 0.1970(2) 0.11857(12) 0.0247(7) Uani 1 1 d . . .
C7A C -0.08103(19) 0.2087(2) 0.13769(12) 0.0225(6) Uani 1 1 d . . .
C8A C 0.00384(18) 0.2251(2) 0.15949(12) 0.0218(6) Uani 1 1 d . . .
H8AA H 0.0239 0.2743 0.1354 0.026 Uiso 1 1 calc R . .
H8AB H 0.0338 0.1658 0.1557 0.026 Uiso 1 1 calc R . .
C9A C -0.07495(16) 0.17547(19) 0.27651(12) 0.0161(5) Uani 1 1 d . . .
H9AA H -0.1135 0.1542 0.2424 0.019 Uiso 1 1 calc R . .
H9AB H -0.0773 0.1301 0.3085 0.019 Uiso 1 1 calc R . .
C10A C 0.00849(17) 0.1759(2) 0.26189(13) 0.0190(6) Uani 1 1 d . . .
H10A H 0.0480 0.1821 0.2980 0.023 Uiso 1 1 calc R . .
H10B H 0.0184 0.1148 0.2435 0.023 Uiso 1 1 calc R . .
C11A C -0.05244(16) 0.3037(2) 0.35248(11) 0.0167(5) Uani 1 1 d . . .
H11A H 0.0049 0.3081 0.3495 0.020 Uiso 1 1 calc R . .
H11B H -0.0706 0.3684 0.3603 0.020 Uiso 1 1 calc R . .
C12A C -0.05941(16) 0.2426(2) 0.40412(12) 0.0172(6) Uani 1 1 d . . .
C13A C -0.11902(18) 0.2596(2) 0.43704(12) 0.0218(6) Uani 1 1 d . . .
H13A H -0.1580 0.3072 0.4251 0.026 Uiso 1 1 calc R . .
C14A C -0.12218(19) 0.2079(2) 0.48693(13) 0.0258(7) Uani 1 1 d . . .
H14A H -0.1637 0.2195 0.5085 0.031 Uiso 1 1 calc R . .
C15A C -0.06501(19) 0.1396(2) 0.50530(12) 0.0251(7) Uani 1 1 d . . .
H15A H -0.0666 0.1049 0.5399 0.030 Uiso 1 1 calc R . .
C16A C -0.00559(18) 0.1219(2) 0.47313(13) 0.0251(7) Uani 1 1 d . . .
H16A H 0.0335 0.0746 0.4854 0.030 Uiso 1 1 calc R . .
C17A C -0.00277(17) 0.1731(2) 0.42284(12) 0.0208(6) Uani 1 1 d . . .
H17A H 0.0384 0.1605 0.4010 0.025 Uiso 1 1 calc R . .
C18A C 0.10663(16) 0.2878(2) 0.23358(13) 0.0216(6) Uani 1 1 d . . .
H18A H 0.1412 0.2329 0.2285 0.026 Uiso 1 1 calc R . .
H18B H 0.1152 0.3370 0.2051 0.026 Uiso 1 1 calc R . .
C19A C 0.13098(16) 0.3274(2) 0.29405(13) 0.0212(6) Uani 1 1 d . . .
C20A C 0.11052(17) 0.4200(2) 0.30614(14) 0.0245(6) Uani 1 1 d . . .
H20A H 0.0853 0.4601 0.2758 0.029 Uiso 1 1 calc R . .
C21A C 0.12706(19) 0.4538(2) 0.36254(15) 0.0300(7) Uani 1 1 d . . .
H21A H 0.1123 0.5168 0.3707 0.036 Uiso 1 1 calc R . .
C22A C 0.16494(19) 0.3965(3) 0.40703(15) 0.0319(7) Uani 1 1 d . . .
H22A H 0.1748 0.4196 0.4457 0.038 Uiso 1 1 calc R . .
C23A C 0.18837(18) 0.3056(2) 0.39484(15) 0.0300(7) Uani 1 1 d . . .
H23A H 0.2158 0.2667 0.4250 0.036 Uiso 1 1 calc R . .
C24A C 0.17173(17) 0.2712(2) 0.33839(14) 0.0256(7) Uani 1 1 d . . .
H24A H 0.1883 0.2090 0.3301 0.031 Uiso 1 1 calc R . .
Pd1B Pd 0.429753(12) 0.137953(15) -0.275041(9) 0.01459(6) Uani 1 1 d . . .
Cl1B Cl 0.34708(4) 0.25746(5) -0.25212(3) 0.02223(15) Uani 1 1 d . . .
Cl2B Cl 0.47405(4) 0.23306(5) -0.34272(3) 0.02456(16) Uani 1 1 d . . .
N1B N 0.39365(13) 0.04475(16) -0.21565(9) 0.0138(5) Uani 1 1 d . . .
N2B N 0.50856(13) 0.02985(17) -0.29011(10) 0.0168(5) Uani 1 1 d . . .
C1B C 0.30559(15) 0.0460(2) -0.21254(12) 0.0174(6) Uani 1 1 d . . .
H1BA H 0.2938 -0.0030 -0.1849 0.021 Uiso 1 1 calc R . .
H1BB H 0.2909 0.1087 -0.1984 0.021 Uiso 1 1 calc R . .
C2B C 0.25822(16) 0.0274(2) -0.26993(13) 0.0196(6) Uani 1 1 d . . .
C3B C 0.22556(17) 0.0071(2) -0.31752(13) 0.0210(6) Uani 1 1 d . . .
C4B C 0.19864(19) -0.0195(2) -0.37632(13) 0.0267(7) Uani 1 1 d . . .
H4BA H 0.1430 -0.0259 -0.3904 0.032 Uiso 1 1 calc R . .
C5B C 0.25100(19) -0.0354(2) -0.41170(13) 0.0278(7) Uani 1 1 d . . .
H5BA H 0.2319 -0.0544 -0.4505 0.033 Uiso 1 1 calc R . .
C6B C 0.33537(19) -0.0246(2) -0.39274(12) 0.0229(6) Uani 1 1 d . . .
C7B C 0.40466(19) -0.0143(2) -0.37367(12) 0.0221(6) Uani 1 1 d . . .
C8B C 0.48999(17) -0.0003(2) -0.35236(12) 0.0224(6) Uani 1 1 d . . .
H8BA H 0.5104 0.0486 -0.3765 0.027 Uiso 1 1 calc R . .
H8BB H 0.5186 -0.0603 -0.3570 0.027 Uiso 1 1 calc R . .
C9B C 0.41512(16) -0.05196(19) -0.23439(12) 0.0157(5) Uani 1 1 d . . .
H9BA H 0.3757 -0.0723 -0.2683 0.019 Uiso 1 1 calc R . .
H9BB H 0.4134 -0.0979 -0.2027 0.019 Uiso 1 1 calc R . .
C10B C 0.49791(16) -0.05141(19) -0.25010(12) 0.0175(5) Uani 1 1 d . . .
H10C H 0.5382 -0.0461 -0.2143 0.021 Uiso 1 1 calc R . .
H10D H 0.5071 -0.1122 -0.2691 0.021 Uiso 1 1 calc R . .
C11B C 0.44000(16) 0.07466(19) -0.15733(11) 0.0156(5) Uani 1 1 d . . .
H11C H 0.4973 0.0785 -0.1605 0.019 Uiso 1 1 calc R . .
H11D H 0.4225 0.1394 -0.1487 0.019 Uiso 1 1 calc R . .
C12B C 0.43211(15) 0.01157(19) -0.10673(11) 0.0148(5) Uani 1 1 d . . .
C13B C 0.37378(17) 0.0290(2) -0.07248(12) 0.0186(6) Uani 1 1 d . . .
H13B H 0.3364 0.0791 -0.0824 0.022 Uiso 1 1 calc R . .
C14B C 0.37037(17) -0.0265(2) -0.02421(12) 0.0225(6) Uani 1 1 d . . .
H14B H 0.3311 -0.0138 -0.0008 0.027 Uiso 1 1 calc R . .
C15B C 0.42385(18) -0.1004(2) -0.00995(12) 0.0222(6) Uani 1 1 d . . .
H15B H 0.4211 -0.1386 0.0230 0.027 Uiso 1 1 calc R . .
C16B C 0.48136(17) -0.1187(2) -0.04377(12) 0.0211(6) Uani 1 1 d . . .
H16B H 0.5178 -0.1698 -0.0342 0.025 Uiso 1 1 calc R . .
C17B C 0.48594(16) -0.0624(2) -0.09160(12) 0.0174(6) Uani 1 1 d . . .
H17B H 0.5262 -0.0745 -0.1143 0.021 Uiso 1 1 calc R . .
C18B C 0.59622(16) 0.0586(2) -0.27937(13) 0.0212(6) Uani 1 1 d . . .
H18C H 0.6289 0.0031 -0.2866 0.025 Uiso 1 1 calc R . .
H18D H 0.6043 0.1088 -0.3074 0.025 Uiso 1 1 calc R . .
C19B C 0.62562(16) 0.0947(2) -0.21905(12) 0.0187(6) Uani 1 1 d . . .
C20B C 0.60902(17) 0.1878(2) -0.20407(14) 0.0241(6) Uani 1 1 d . . .
H20B H 0.5802 0.2288 -0.2324 0.029 Uiso 1 1 calc R . .
C21B C 0.63427(18) 0.2207(2) -0.14813(15) 0.0295(7) Uani 1 1 d . . .
H21B H 0.6220 0.2838 -0.1381 0.035 Uiso 1 1 calc R . .
C22B C 0.67732(19) 0.1616(3) -0.10700(14) 0.0322(8) Uani 1 1 d . . .
H22B H 0.6942 0.1839 -0.0686 0.039 Uiso 1 1 calc R . .
C23B C 0.69589(18) 0.0701(3) -0.12159(14) 0.0285(7) Uani 1 1 d . . .
H23B H 0.7262 0.0300 -0.0934 0.034 Uiso 1 1 calc R . .
C24B C 0.67011(17) 0.0370(2) -0.17763(13) 0.0243(6) Uani 1 1 d . . .
H24B H 0.6831 -0.0258 -0.1876 0.029 Uiso 1 1 calc R . .
Cl3 Cl -0.19481(5) 0.55995(7) 0.05726(4) 0.0425(2) Uani 1 1 d . . .
Cl4 Cl -0.31487(7) 0.42576(8) 0.08080(5) 0.0543(3) Uani 1 1 d . . .
C25 C -0.2218(2) 0.4763(4) 0.10662(17) 0.0611(14) Uani 1 1 d . . .
H25A H -0.1809 0.4256 0.1133 0.073 Uiso 1 1 calc R . .
H25B H -0.2234 0.5080 0.1441 0.073 Uiso 1 1 calc R . .
Cl5 Cl 0.30109(5) 0.17465(7) 0.05141(4) 0.0390(2) Uani 1 1 d . . .
Cl6 Cl 0.16035(6) 0.28275(8) 0.06772(5) 0.0518(3) Uani 1 1 d . . .
C26 C 0.2616(2) 0.2579(3) 0.09517(17) 0.0442(10) Uani 1 1 d . . .
H26A H 0.2930 0.3174 0.0970 0.053 Uiso 1 1 calc R . .
H26B H 0.2663 0.2325 0.1350 0.053 Uiso 1 1 calc R . .
Cl7 Cl 0.52048(7) 0.12903(8) 0.49405(6) 0.0597(3) Uani 1 1 d . . .
Cl8 Cl 0.38110(7) 0.18799(8) 0.41220(7) 0.0662(4) Uani 1 1 d . . .
C27 C 0.4158(2) 0.1410(3) 0.4822(2) 0.0515(11) Uani 1 1 d . . .
H27A H 0.4000 0.1837 0.5118 0.062 Uiso 1 1 calc R . .
H27B H 0.3909 0.0781 0.4859 0.062 Uiso 1 1 calc R . .
Cl9 Cl 0.08889(15) 0.46481(15) -0.43063(11) 0.0579(6) Uani 0.50 1 d P A -1
Cl10 Cl -0.0399(2) 0.5024(2) -0.52866(13) 0.0842(8) Uani 0.50 1 d P A -1
C28 C 0.0176(8) 0.4163(8) -0.4871(5) 0.0842(8) Uani 0.50 1 d P A -1
H28A H 0.0458 0.3778 -0.5126 0.101 Uiso 0.50 1 calc PR A -1
H28B H -0.0184 0.3735 -0.4700 0.101 Uiso 0.50 1 calc PR A -1

loop_
_atom_site_aniso_label
_atom_site_aniso_U_11
_atom_site_aniso_U_22
_atom_site_aniso_U_33
_atom_site_aniso_U_23
_atom_site_aniso_U_13
_atom_site_aniso_U_12
Pd1A 0.01262(10) 0.01165(11) 0.01601(10) 0.00090(8) 0.00338(7) -0.00015(8)
Cl1A 0.0201(3) 0.0153(3) 0.0260(3) 0.0013(3) 0.0079(3) 0.0032(3)
Cl2A 0.0212(3) 0.0169(3) 0.0188(3) 0.0033(3) 0.0049(3) -0.0027(3)
N1A 0.0108(11) 0.0135(11) 0.0162(11) -0.0006(9) 0.0016(8) -0.0004(9)
N2A 0.0141(11) 0.0156(12) 0.0219(12) 0.0001(9) 0.0067(9) -0.0001(9)
C1A 0.0137(13) 0.0191(14) 0.0171(13) 0.0001(11) 0.0037(10) -0.0004(11)
C2A 0.0141(13) 0.0179(14) 0.0255(15) 0.0022(12) 0.0035(11) -0.0023(11)
C3A 0.0163(14) 0.0238(15) 0.0266(16) 0.0020(13) 0.0017(12) -0.0043(12)
C4A 0.0277(16) 0.0278(17) 0.0224(15) 0.0022(13) -0.0052(12) -0.0128(14)
C5A 0.0361(18) 0.0277(17) 0.0204(15) -0.0008(13) -0.0020(13) -0.0170(14)
C6A 0.0374(19) 0.0191(15) 0.0180(14) -0.0023(12) 0.0057(13) -0.0074(13)
C7A 0.0331(18) 0.0168(14) 0.0191(14) -0.0021(11) 0.0088(12) -0.0038(13)
C8A 0.0254(15) 0.0200(15) 0.0230(15) -0.0037(12) 0.0130(12) 0.0008(12)
C9A 0.0167(13) 0.0129(13) 0.0191(13) -0.0001(11) 0.0038(10) -0.0003(11)
C10A 0.0178(14) 0.0145(13) 0.0260(15) 0.0028(11) 0.0071(11) 0.0012(11)
C11A 0.0151(13) 0.0167(14) 0.0174(13) -0.0012(11) 0.0002(10) -0.0004(11)
C12A 0.0150(13) 0.0181(14) 0.0175(13) -0.0022(11) -0.0002(10) -0.0043(11)
C13A 0.0216(15) 0.0231(15) 0.0197(14) -0.0024(12) 0.0012(11) 0.0019(12)
C14A 0.0249(16) 0.0346(18) 0.0188(14) -0.0040(13) 0.0065(12) -0.0031(14)
C15A 0.0296(16) 0.0277(16) 0.0167(14) 0.0028(12) 0.0006(12) -0.0085(13)
C16A 0.0223(15) 0.0243(16) 0.0267(15) 0.0065(13) -0.0013(12) 0.0006(12)
C17A 0.0168(14) 0.0221(15) 0.0234(15) 0.0012(12) 0.0033(11) -0.0016(12)
C18A 0.0128(13) 0.0226(15) 0.0312(16) 0.0015(13) 0.0086(11) 0.0005(11)
C19A 0.0086(13) 0.0246(15) 0.0310(16) 0.0040(13) 0.0050(11) -0.0025(11)
C20A 0.0155(14) 0.0195(15) 0.0381(17) 0.0067(13) 0.0031(12) -0.0037(12)
C21A 0.0226(16) 0.0223(16) 0.044(2) -0.0047(14) 0.0010(14) -0.0064(13)
C22A 0.0230(16) 0.0368(19) 0.0338(18) -0.0041(15) -0.0013(13) -0.0084(14)
C23A 0.0183(15) 0.0323(18) 0.0370(18) 0.0087(15) -0.0021(13) -0.0038(13)
C24A 0.0144(14) 0.0232(16) 0.0393(18) 0.0040(14) 0.0049(12) -0.0011(12)
Pd1B 0.01374(10) 0.01329(11) 0.01679(11) 0.00141(8) 0.00276(8) -0.00012(8)
Cl1B 0.0215(3) 0.0164(3) 0.0291(4) 0.0011(3) 0.0050(3) 0.0042(3)
Cl2B 0.0259(4) 0.0226(4) 0.0259(4) 0.0086(3) 0.0065(3) -0.0021(3)
N1B 0.0107(11) 0.0149(11) 0.0153(11) -0.0015(9) 0.0012(8) 0.0000(9)
N2B 0.0148(11) 0.0164(12) 0.0200(12) 0.0008(9) 0.0051(9) -0.0011(9)
C1B 0.0108(13) 0.0198(14) 0.0216(14) -0.0009(11) 0.0026(10) -0.0006(11)
C2B 0.0125(13) 0.0193(14) 0.0272(16) 0.0019(12) 0.0035(11) -0.0004(11)
C3B 0.0157(14) 0.0217(15) 0.0248(15) 0.0015(12) 0.0012(11) -0.0034(12)
C4B 0.0237(16) 0.0295(17) 0.0237(15) 0.0039(13) -0.0050(12) -0.0077(13)
C5B 0.0332(18) 0.0262(16) 0.0202(15) -0.0009(13) -0.0060(13) -0.0093(14)
C6B 0.0318(17) 0.0209(15) 0.0162(14) -0.0016(12) 0.0049(12) -0.0023(13)
C7B 0.0298(17) 0.0187(14) 0.0185(14) -0.0029(12) 0.0057(12) -0.0006(12)
C8B 0.0216(15) 0.0271(16) 0.0199(14) -0.0037(12) 0.0073(11) 0.0002(12)
C9B 0.0153(13) 0.0143(13) 0.0174(13) -0.0011(11) 0.0019(10) -0.0015(11)
C10B 0.0167(13) 0.0149(13) 0.0213(14) 0.0006(11) 0.0044(11) -0.0005(11)
C11B 0.0139(13) 0.0143(13) 0.0174(13) -0.0013(11) -0.0004(10) -0.0014(10)
C12B 0.0132(13) 0.0163(13) 0.0141(12) -0.0032(10) -0.0005(10) -0.0033(11)
C13B 0.0175(14) 0.0190(14) 0.0177(13) -0.0049(11) -0.0014(11) 0.0001(11)
C14B 0.0190(14) 0.0304(17) 0.0186(14) -0.0082(12) 0.0048(11) -0.0074(12)
C15B 0.0256(15) 0.0237(15) 0.0168(14) 0.0013(12) 0.0017(11) -0.0056(13)
C16B 0.0200(14) 0.0202(15) 0.0206(14) 0.0001(12) -0.0037(11) -0.0015(12)
C17B 0.0136(13) 0.0199(14) 0.0181(13) -0.0039(11) 0.0011(10) -0.0017(11)
C18B 0.0149(14) 0.0239(15) 0.0267(15) 0.0005(12) 0.0090(11) -0.0007(12)
C19B 0.0109(13) 0.0222(15) 0.0250(14) 0.0007(12) 0.0092(11) -0.0035(11)
C20B 0.0154(14) 0.0241(16) 0.0332(17) -0.0008(13) 0.0055(12) -0.0053(12)
C21B 0.0205(16) 0.0305(18) 0.0399(19) -0.0098(15) 0.0114(14) -0.0083(13)
C22B 0.0236(16) 0.049(2) 0.0260(16) -0.0075(15) 0.0092(13) -0.0176(15)
C23B 0.0178(15) 0.042(2) 0.0266(16) 0.0082(14) 0.0052(12) -0.0070(14)
C24B 0.0170(14) 0.0247(16) 0.0327(17) 0.0044(13) 0.0089(12) -0.0015(12)
Cl3 0.0292(4) 0.0453(5) 0.0545(6) -0.0148(4) 0.0113(4) -0.0085(4)
Cl4 0.0522(6) 0.0440(6) 0.0658(7) 0.0179(5) 0.0078(5) -0.0052(5)
C25 0.033(2) 0.115(4) 0.032(2) 0.009(2) -0.0022(16) -0.005(2)
Cl5 0.0310(4) 0.0387(5) 0.0463(5) -0.0115(4) 0.0032(4) 0.0012(4)
Cl6 0.0306(5) 0.0601(7) 0.0655(7) -0.0074(5) 0.0104(4) 0.0040(5)
C26 0.038(2) 0.053(2) 0.039(2) -0.0140(18) -0.0024(16) 0.0115(18)
Cl7 0.0460(6) 0.0569(7) 0.0769(8) -0.0223(6) 0.0124(5) 0.0041(5)
Cl8 0.0465(6) 0.0404(6) 0.1175(11) 0.0306(6) 0.0310(6) 0.0150(5)
C27 0.043(2) 0.035(2) 0.083(3) -0.015(2) 0.028(2) -0.0066(18)
Cl9 0.0653(14) 0.0370(11) 0.0704(15) -0.0193(10) 0.0090(12) -0.0114(10)
Cl10 0.119(2) 0.0605(16) 0.0675(17) -0.0045(13) 0.0008(16) 0.0135(16)
C28 0.119(2) 0.0605(16) 0.0675(17) -0.0045(13) 0.0008(16) 0.0135(16)

loop_
_atom_type_symbol
_atom_type_description
_atom_type_scat_dispersion_real
_atom_type_scat_dispersion_imag
_atom_type_scat_source
C C 0.0033 0.0016 'International Tables Vol C Tables 4.2.6.8 and 6.1.1.4'
H H 0.0000 0.0000 'International Tables Vol C Tables 4.2.6.8 and 6.1.1.4'
N N 0.0061 0.0033 'International Tables Vol C Tables 4.2.6.8 and 6.1.1.4'
Cl Cl 0.1484 0.1585 'International Tables Vol C Tables 4.2.6.8 and 6.1.1.4'
Pd Pd -0.9988 1.0072 'International Tables Vol C Tables 4.2.6.8 and 6.1.1.4'

loop_
_geom_angle_atom_site_label_1
_geom_angle_atom_site_label_2
_geom_angle_atom_site_label_3
_geom_angle
_geom_angle_site_symmetry_1
_geom_angle_site_symmetry_3
_geom_angle_publ_flag
N1A Pd1A N2A 85.70(9) . . ?
N1A Pd1A Cl1A 91.87(6) . . ?
N2A Pd1A Cl1A 175.19(7) . . ?
N1A Pd1A Cl2A 176.36(6) . . ?
N2A Pd1A Cl2A 90.99(6) . . ?
Cl1A Pd1A Cl2A 91.53(2) . . ?
C9A N1A C1A 108.3(2) . . ?
C9A N1A C11A 113.5(2) . . ?
C1A N1A C11A 109.1(2) . . ?
C9A N1A Pd1A 104.90(15) . . ?
C1A N1A Pd1A 115.46(16) . . ?
C11A N1A Pd1A 105.66(16) . . ?
C8A N2A C10A 111.5(2) . . ?
C8A N2A C18A 105.8(2) . . ?
C10A N2A C18A 108.9(2) . . ?
C8A N2A Pd1A 109.61(17) . . ?
C10A N2A Pd1A 107.45(16) . . ?
C18A N2A Pd1A 113.69(17) . . ?
C2A C1A N1A 110.4(2) . . ?
C2A C1A H1AA 109.6 . . ?
N1A C1A H1AA 109.6 . . ?
C2A C1A H1AB 109.6 . . ?
N1A C1A H1AB 109.6 . . ?
H1AA C1A H1AB 108.1 . . ?
C3A C2A C1A 173.9(3) . . ?
C2A C3A C4A 171.0(3) . . ?
C5A C4A C3A 120.2(3) . . ?
C5A C4A H4AA 119.9 . . ?
C3A C4A H4AA 119.9 . . ?
C4A C5A C6A 121.9(3) . . ?
C4A C5A H5AA 119.1 . . ?
C6A C5A H5AA 119.1 . . ?
C7A C6A C5A 177.0(3) . . ?
C6A C7A C8A 178.0(3) . . ?
C7A C8A N2A 112.8(2) . . ?
C7A C8A H8AA 109.0 . . ?
N2A C8A H8AA 109.0 . . ?
C7A C8A H8AB 109.0 . . ?
N2A C8A H8AB 109.0 . . ?
H8AA C8A H8AB 107.8 . . ?
N1A C9A C10A 110.7(2) . . ?
N1A C9A H9AA 109.5 . . ?
C10A C9A H9AA 109.5 . . ?
N1A C9A H9AB 109.5 . . ?
C10A C9A H9AB 109.5 . . ?
H9AA C9A H9AB 108.1 . . ?
N2A C10A C9A 111.6(2) . . ?
N2A C10A H10A 109.3 . . ?
C9A C10A H10A 109.3 . . ?
N2A C10A H10B 109.3 . . ?
C9A C10A H10B 109.3 . . ?
H10A C10A H10B 108.0 . . ?
C12A C11A N1A 117.6(2) . . ?
C12A C11A H11A 107.9 . . ?
N1A C11A H11A 107.9 . . ?
C12A C11A H11B 107.9 . . ?
N1A C11A H11B 107.9 . . ?
H11A C11A H11B 107.2 . . ?
C17A C12A C13A 118.4(3) . . ?
C17A C12A C11A 120.7(3) . . ?
C13A C12A C11A 120.7(3) . . ?
C14A C13A C12A 120.9(3) . . ?
C14A C13A H13A 119.6 . . ?
C12A C13A H13A 119.6 . . ?
C15A C14A C13A 120.1(3) . . ?
C15A C14A H14A 119.9 . . ?
C13A C14A H14A 119.9 . . ?
C16A C15A C14A 119.6(3) . . ?
C16A C15A H15A 120.2 . . ?
C14A C15A H15A 120.2 . . ?
C15A C16A C17A 120.3(3) . . ?
C15A C16A H16A 119.9 . . ?
C17A C16A H16A 119.9 . . ?
C12A C17A C16A 120.7(3) . . ?
C12A C17A H17A 119.6 . . ?
C16A C17A H17A 119.6 . . ?
C19A C18A N2A 112.4(2) . . ?
C19A C18A H18A 109.1 . . ?
N2A C18A H18A 109.1 . . ?
C19A C18A H18B 109.1 . . ?
N2A C18A H18B 109.1 . . ?
H18A C18A H18B 107.8 . . ?
C20A C19A C24A 119.3(3) . . ?
C20A C19A C18A 119.9(3) . . ?
C24A C19A C18A 120.8(3) . . ?
C21A C20A C19A 119.9(3) . . ?
C21A C20A H20A 120.0 . . ?
C19A C20A H20A 120.0 . . ?
C22A C21A C20A 120.6(3) . . ?
C22A C21A H21A 119.7 . . ?
C20A C21A H21A 119.7 . . ?
C23A C22A C21A 119.7(3) . . ?
C23A C22A H22A 120.2 . . ?
C21A C22A H22A 120.2 . . ?
C22A C23A C24A 119.9(3) . . ?
C22A C23A H23A 120.0 . . ?
C24A C23A H23A 120.0 . . ?
C23A C24A C19A 120.4(3) . . ?
C23A C24A H24A 119.8 . . ?
C19A C24A H24A 119.8 . . ?
N1B Pd1B N2B 85.67(9) . . ?
N1B Pd1B Cl2B 176.35(6) . . ?
N2B Pd1B Cl2B 90.74(6) . . ?
N1B Pd1B Cl1B 92.49(6) . . ?
N2B Pd1B Cl1B 176.21(7) . . ?
Cl2B Pd1B Cl1B 91.14(3) . . ?
C9B N1B C1B 108.6(2) . . ?
C9B N1B C11B 113.8(2) . . ?
C1B N1B C11B 108.6(2) . . ?
C9B N1B Pd1B 105.26(15) . . ?
C1B N1B Pd1B 115.63(16) . . ?
C11B N1B Pd1B 105.16(15) . . ?
C8B N2B C10B 111.2(2) . . ?
C8B N2B C18B 105.8(2) . . ?
C10B N2B C18B 108.5(2) . . ?
C8B N2B Pd1B 109.58(17) . . ?
C10B N2B Pd1B 107.33(16) . . ?
C18B N2B Pd1B 114.41(17) . . ?
C2B C1B N1B 110.2(2) . . ?
C2B C1B H1BA 109.6 . . ?
N1B C1B H1BA 109.6 . . ?
C2B C1B H1BB 109.6 . . ?
N1B C1B H1BB 109.6 . . ?
H1BA C1B H1BB 108.1 . . ?
C3B C2B C1B 173.8(3) . . ?
C2B C3B C4B 171.1(3) . . ?
C5B C4B C3B 120.5(3) . . ?
C5B C4B H4BA 119.7 . . ?
C3B C4B H4BA 119.7 . . ?
C4B C5B C6B 121.7(3) . . ?
C4B C5B H5BA 119.1 . . ?
C6B C5B H5BA 119.1 . . ?
C7B C6B C5B 176.0(3) . . ?
C6B C7B C8B 177.9(3) . . ?
C7B C8B N2B 113.7(2) . . ?
C7B C8B H8BA 108.8 . . ?
N2B C8B H8BA 108.8 . . ?
C7B C8B H8BB 108.8 . . ?
N2B C8B H8BB 108.8 . . ?
H8BA C8B H8BB 107.7 . . ?
N1B C9B C10B 110.5(2) . . ?
N1B C9B H9BA 109.5 . . ?
C10B C9B H9BA 109.5 . . ?
N1B C9B H9BB 109.5 . . ?
C10B C9B H9BB 109.5 . . ?
H9BA C9B H9BB 108.1 . . ?
N2B C10B C9B 111.7(2) . . ?
N2B C10B H10C 109.3 . . ?
C9B C10B H10C 109.3 . . ?
N2B C10B H10D 109.3 . . ?
C9B C10B H10D 109.3 . . ?
H10C C10B H10D 107.9 . . ?
C12B C11B N1B 116.4(2) . . ?
C12B C11B H11C 108.2 . . ?
N1B C11B H11C 108.2 . . ?
C12B C11B H11D 108.2 . . ?
N1B C11B H11D 108.2 . . ?
H11C C11B H11D 107.3 . . ?
C17B C12B C13B 118.9(3) . . ?
C17B C12B C11B 120.0(2) . . ?
C13B C12B C11B 121.0(2) . . ?
C14B C13B C12B 120.2(3) . . ?
C14B C13B H13B 119.9 . . ?
C12B C13B H13B 119.9 . . ?
C15B C14B C13B 120.3(3) . . ?
C15B C14B H14B 119.8 . . ?
C13B C14B H14B 119.8 . . ?
C16B C15B C14B 120.0(3) . . ?
C16B C15B H15B 120.0 . . ?
C14B C15B H15B 120.0 . . ?
C15B C16B C17B 120.1(3) . . ?
C15B C16B H16B 120.0 . . ?
C17B C16B H16B 120.0 . . ?
C16B C17B C12B 120.6(3) . . ?
C16B C17B H17B 119.7 . . ?
C12B C17B H17B 119.7 . . ?
C19B C18B N2B 113.8(2) . . ?
C19B C18B H18C 108.8 . . ?
N2B C18B H18C 108.8 . . ?
C19B C18B H18D 108.8 . . ?
N2B C18B H18D 108.8 . . ?
H18C C18B H18D 107.7 . . ?
C24B C19B C20B 118.9(3) . . ?
C24B C19B C18B 120.9(3) . . ?
C20B C19B C18B 120.3(3) . . ?
C21B C20B C19B 120.5(3) . . ?
C21B C20B H20B 119.7 . . ?
C19B C20B H20B 119.7 . . ?
C22B C21B C20B 119.9(3) . . ?
C22B C21B H21B 120.1 . . ?
C20B C21B H21B 120.1 . . ?
C23B C22B C21B 120.2(3) . . ?
C23B C22B H22B 119.9 . . ?
C21B C22B H22B 119.9 . . ?
C22B C23B C24B 119.8(3) . . ?
C22B C23B H23B 120.1 . . ?
C24B C23B H23B 120.1 . . ?
C19B C24B C23B 120.6(3) . . ?
C19B C24B H24B 119.7 . . ?
C23B C24B H24B 119.7 . . ?
Cl4 C25 Cl3 111.5(2) . . ?
Cl4 C25 H25A 109.3 . . ?
Cl3 C25 H25A 109.3 . . ?
Cl4 C25 H25B 109.3 . . ?
Cl3 C25 H25B 109.3 . . ?
H25A C25 H25B 108.0 . . ?
Cl5 C26 Cl6 111.3(2) . . ?
Cl5 C26 H26A 109.4 . . ?
Cl6 C26 H26A 109.4 . . ?
Cl5 C26 H26B 109.4 . . ?
Cl6 C26 H26B 109.4 . . ?
H26A C26 H26B 108.0 . . ?
Cl7 C27 Cl8 110.4(2) . . ?
Cl7 C27 H27A 109.6 . . ?
Cl8 C27 H27A 109.6 . . ?
Cl7 C27 H27B 109.6 . . ?
Cl8 C27 H27B 109.6 . . ?
H27A C27 H27B 108.1 . . ?
Cl10 C28 Cl9 113.3(7) . . ?
Cl10 C28 H28A 108.9 . . ?
Cl9 C28 H28A 108.9 . . ?
Cl10 C28 H28B 108.9 . . ?
Cl9 C28 H28B 108.9 . . ?
H28A C28 H28B 107.7 . . ?

loop_
_geom_bond_atom_site_label_1
_geom_bond_atom_site_label_2
_geom_bond_distance
_geom_bond_site_symmetry_2
_geom_bond_publ_flag
Pd1A N1A 2.081(2) . ?
Pd1A N2A 2.099(2) . ?
Pd1A Cl1A 2.3109(7) . ?
Pd1A Cl2A 2.3132(7) . ?
N1A C9A 1.499(3) . ?
N1A C1A 1.507(3) . ?
N1A C11A 1.512(3) . ?
N2A C8A 1.499(4) . ?
N2A C10A 1.509(3) . ?
N2A C18A 1.521(3) . ?
C1A C2A 1.456(4) . ?
C1A H1AA 0.9900 . ?
C1A H1AB 0.9900 . ?
C2A C3A 1.193(4) . ?
C3A C4A 1.432(4) . ?
C4A C5A 1.336(5) . ?
C4A H4AA 0.9500 . ?
C5A C6A 1.430(4) . ?
C5A H5AA 0.9500 . ?
C6A C7A 1.192(4) . ?
C7A C8A 1.463(4) . ?
C8A H8AA 0.9900 . ?
C8A H8AB 0.9900 . ?
C9A C10A 1.513(4) . ?
C9A H9AA 0.9900 . ?
C9A H9AB 0.9900 . ?
C10A H10A 0.9900 . ?
C10A H10B 0.9900 . ?
C11A C12A 1.506(4) . ?
C11A H11A 0.9900 . ?
C11A H11B 0.9900 . ?
C12A C17A 1.389(4) . ?
C12A C13A 1.394(4) . ?
C13A C14A 1.386(4) . ?
C13A H13A 0.9500 . ?
C14A C15A 1.382(5) . ?
C14A H14A 0.9500 . ?
C15A C16A 1.382(4) . ?
C15A H15A 0.9500 . ?
C16A C17A 1.390(4) . ?
C16A H16A 0.9500 . ?
C17A H17A 0.9500 . ?
C18A C19A 1.513(4) . ?
C18A H18A 0.9900 . ?
C18A H18B 0.9900 . ?
C19A C20A 1.391(4) . ?
C19A C24A 1.392(4) . ?
C20A C21A 1.388(5) . ?
C20A H20A 0.9500 . ?
C21A C22A 1.387(5) . ?
C21A H21A 0.9500 . ?
C22A C23A 1.385(5) . ?
C22A H22A 0.9500 . ?
C23A C24A 1.392(5) . ?
C23A H23A 0.9500 . ?
C24A H24A 0.9500 . ?
Pd1B N1B 2.081(2) . ?
Pd1B N2B 2.096(2) . ?
Pd1B Cl2B 2.2990(7) . ?
Pd1B Cl1B 2.3125(7) . ?
N1B C9B 1.495(3) . ?
N1B C1B 1.509(3) . ?
N1B C11B 1.516(3) . ?
N2B C8B 1.501(4) . ?
N2B C10B 1.510(3) . ?
N2B C18B 1.521(3) . ?
C1B C2B 1.468(4) . ?
C1B H1BA 0.9900 . ?
C1B H1BB 0.9900 . ?
C2B C3B 1.193(4) . ?
C3B C4B 1.426(4) . ?
C4B C5B 1.335(5) . ?
C4B H4BA 0.9500 . ?
C5B C6B 1.433(4) . ?
C5B H5BA 0.9500 . ?
C6B C7B 1.194(4) . ?
C7B C8B 1.463(4) . ?
C8B H8BA 0.9900 . ?
C8B H8BB 0.9900 . ?
C9B C10B 1.513(4) . ?
C9B H9BA 0.9900 . ?
C9B H9BB 0.9900 . ?
C10B H10C 0.9900 . ?
C10B H10D 0.9900 . ?
C11B C12B 1.506(4) . ?
C11B H11C 0.9900 . ?
C11B H11D 0.9900 . ?
C12B C17B 1.391(4) . ?
C12B C13B 1.399(4) . ?
C13B C14B 1.385(4) . ?
C13B H13B 0.9500 . ?
C14B C15B 1.384(4) . ?
C14B H14B 0.9500 . ?
C15B C16B 1.383(4) . ?
C15B H15B 0.9500 . ?
C16B C17B 1.386(4) . ?
C16B H16B 0.9500 . ?
C17B H17B 0.9500 . ?
C18B C19B 1.505(4) . ?
C18B H18C 0.9900 . ?
C18B H18D 0.9900 . ?
C19B C24B 1.387(4) . ?
C19B C20B 1.398(4) . ?
C20B C21B 1.388(4) . ?
C20B H20B 0.9500 . ?
C21B C22B 1.384(5) . ?
C21B H21B 0.9500 . ?
C22B C23B 1.382(5) . ?
C22B H22B 0.9500 . ?
C23B C24B 1.393(4) . ?
C23B H23B 0.9500 . ?
C24B H24B 0.9500 . ?
Cl3 C25 1.766(5) . ?
Cl4 C25 1.744(4) . ?
C25 H25A 0.9900 . ?
C25 H25B 0.9900 . ?
Cl5 C26 1.763(4) . ?
Cl6 C26 1.765(4) . ?
C26 H26A 0.9900 . ?
C26 H26B 0.9900 . ?
Cl7 C27 1.759(4) . ?
Cl8 C27 1.774(5) . ?
C27 H27A 0.9900 . ?
C27 H27B 0.9900 . ?
Cl9 C28 1.770(12) . ?
Cl10 C28 1.745(11) . ?
C28 H28A 0.9900 . ?
C28 H28B 0.9900 . ?

loop_
_geom_torsion_atom_site_label_1
_geom_torsion_atom_site_label_2
_geom_torsion_atom_site_label_3
_geom_torsion_atom_site_label_4
_geom_torsion
_geom_torsion_site_symmetry_1
_geom_torsion_site_symmetry_2
_geom_torsion_site_symmetry_3
_geom_torsion_site_symmetry_4
_geom_torsion_publ_flag
N2A Pd1A N1A C9A -23.49(16) . . . . ?
Cl1A Pd1A N1A C9A 160.66(15) . . . . ?
Cl2A Pd1A N1A C9A 1.3(11) . . . . ?
N2A Pd1A N1A C1A -142.66(18) . . . . ?
Cl1A Pd1A N1A C1A 41.50(17) . . . . ?
Cl2A Pd1A N1A C1A -117.8(9) . . . . ?
N2A Pd1A N1A C11A 96.71(16) . . . . ?
Cl1A Pd1A N1A C11A -79.14(15) . . . . ?
Cl2A Pd1A N1A C11A 121.5(9) . . . . ?
N1A Pd1A N2A C8A 120.44(18) . . . . ?
Cl1A Pd1A N2A C8A -180(28) . . . . ?
Cl2A Pd1A N2A C8A -58.03(17) . . . . ?
N1A Pd1A N2A C10A -0.87(17) . . . . ?
Cl1A Pd1A N2A C10A 59.0(8) . . . . ?
Cl2A Pd1A N2A C10A -179.34(16) . . . . ?
N1A Pd1A N2A C18A -121.40(19) . . . . ?
Cl1A Pd1A N2A C18A -61.6(8) . . . . ?
Cl2A Pd1A N2A C18A 60.13(18) . . . . ?
C9A N1A C1A C2A -61.0(3) . . . . ?
C11A N1A C1A C2A 175.0(2) . . . . ?
Pd1A N1A C1A C2A 56.3(3) . . . . ?
N1A C1A C2A C3A 27(3) . . . . ?
C1A C2A C3A C4A -17(5) . . . . ?
C2A C3A C4A C5A -10(2) . . . . ?
C3A C4A C5A C6A -1.1(5) . . . . ?
C4A C5A C6A C7A 10(7) . . . . ?
C5A C6A C7A C8A -136(9) . . . . ?
C6A C7A C8A N2A 127(10) . . . . ?
C10A N2A C8A C7A 72.1(3) . . . . ?
C18A N2A C8A C7A -169.7(2) . . . . ?
Pd1A N2A C8A C7A -46.7(3) . . . . ?
C1A N1A C9A C10A 168.3(2) . . . . ?
C11A N1A C9A C10A -70.4(3) . . . . ?
Pd1A N1A C9A C10A 44.4(2) . . . . ?
C8A N2A C10A C9A -94.3(3) . . . . ?
C18A N2A C10A C9A 149.4(2) . . . . ?
Pd1A N2A C10A C9A 25.8(3) . . . . ?
N1A C9A C10A N2A -48.5(3) . . . . ?
C9A N1A C11A C12A -58.5(3) . . . . ?
C1A N1A C11A C12A 62.4(3) . . . . ?
Pd1A N1A C11A C12A -172.90(19) . . . . ?
N1A C11A C12A C17A 94.7(3) . . . . ?
N1A C11A C12A C13A -90.6(3) . . . . ?
C17A C12A C13A C14A -0.6(4) . . . . ?
C11A C12A C13A C14A -175.4(3) . . . . ?
C12A C13A C14A C15A 1.1(5) . . . . ?
C13A C14A C15A C16A -1.1(5) . . . . ?
C14A C15A C16A C17A 0.6(5) . . . . ?
C13A C12A C17A C16A 0.0(4) . . . . ?
C11A C12A C17A C16A 174.8(3) . . . . ?
C15A C16A C17A C12A 0.0(5) . . . . ?
C8A N2A C18A C19A 176.6(2) . . . . ?
C10A N2A C18A C19A -63.4(3) . . . . ?
Pd1A N2A C18A C19A 56.3(3) . . . . ?
N2A C18A C19A C20A -79.3(3) . . . . ?
N2A C18A C19A C24A 98.8(3) . . . . ?
C24A C19A C20A C21A -3.3(4) . . . . ?
C18A C19A C20A C21A 174.8(3) . . . . ?
C19A C20A C21A C22A 0.9(5) . . . . ?
C20A C21A C22A C23A 1.7(5) . . . . ?
C21A C22A C23A C24A -1.9(5) . . . . ?
C22A C23A C24A C19A -0.6(5) . . . . ?
C20A C19A C24A C23A 3.2(4) . . . . ?
C18A C19A C24A C23A -174.9(3) . . . . ?
N2B Pd1B N1B C9B -22.95(16) . . . . ?
Cl2B Pd1B N1B C9B -12.3(11) . . . . ?
Cl1B Pd1B N1B C9B 160.36(15) . . . . ?
N2B Pd1B N1B C1B -142.74(18) . . . . ?
Cl2B Pd1B N1B C1B -132.1(9) . . . . ?
Cl1B Pd1B N1B C1B 40.57(17) . . . . ?
N2B Pd1B N1B C11B 97.50(16) . . . . ?
Cl2B Pd1B N1B C11B 108.2(10) . . . . ?
Cl1B Pd1B N1B C11B -79.18(15) . . . . ?
N1B Pd1B N2B C8B 119.38(18) . . . . ?
Cl2B Pd1B N2B C8B -59.94(17) . . . . ?
Cl1B Pd1B N2B C8B -180(100) . . . . ?
N1B Pd1B N2B C10B -1.54(17) . . . . ?
Cl2B Pd1B N2B C10B 179.13(16) . . . . ?
Cl1B Pd1B N2B C10B 59.4(10) . . . . ?
N1B Pd1B N2B C18B -121.95(18) . . . . ?
Cl2B Pd1B N2B C18B 58.73(17) . . . . ?
Cl1B Pd1B N2B C18B -61.0(11) . . . . ?
C9B N1B C1B C2B -61.9(3) . . . . ?
C11B N1B C1B C2B 173.9(2) . . . . ?
Pd1B N1B C1B C2B 56.1(3) . . . . ?
N1B C1B C2B C3B 32(3) . . . . ?
C1B C2B C3B C4B -26(5) . . . . ?
C2B C3B C4B C5B -5(2) . . . . ?
C3B C4B C5B C6B -1.4(5) . . . . ?
C4B C5B C6B C7B 2(5) . . . . ?
C5B C6B C7B C8B -145(7) . . . . ?
C6B C7B C8B N2B 144(9) . . . . ?
C10B N2B C8B C7B 72.8(3) . . . . ?
C18B N2B C8B C7B -169.6(2) . . . . ?
Pd1B N2B C8B C7B -45.7(3) . . . . ?
C1B N1B C9B C10B 168.3(2) . . . . ?
C11B N1B C9B C10B -70.7(3) . . . . ?
Pd1B N1B C9B C10B 43.9(2) . . . . ?
C8B N2B C10B C9B -93.4(3) . . . . ?
C18B N2B C10B C9B 150.6(2) . . . . ?
Pd1B N2B C10B C9B 26.4(3) . . . . ?
N1B C9B C10B N2B -48.5(3) . . . . ?
C9B N1B C11B C12B -58.7(3) . . . . ?
C1B N1B C11B C12B 62.3(3) . . . . ?
Pd1B N1B C11B C12B -173.38(19) . . . . ?
N1B C11B C12B C17B 91.3(3) . . . . ?
N1B C11B C12B C13B -92.1(3) . . . . ?
C17B C12B C13B C14B 0.3(4) . . . . ?
C11B C12B C13B C14B -176.4(2) . . . . ?
C12B C13B C14B C15B -0.9(4) . . . . ?
C13B C14B C15B C16B 0.4(4) . . . . ?
C14B C15B C16B C17B 0.6(4) . . . . ?
C15B C16B C17B C12B -1.2(4) . . . . ?
C13B C12B C17B C16B 0.7(4) . . . . ?
C11B C12B C17B C16B 177.4(2) . . . . ?
C8B N2B C18B C19B 178.0(2) . . . . ?
C10B N2B C18B C19B -62.6(3) . . . . ?
Pd1B N2B C18B C19B 57.2(3) . . . . ?
N2B C18B C19B C24B 101.2(3) . . . . ?
N2B C18B C19B C20B -79.4(3) . . . . ?
C24B C19B C20B C21B -2.2(4) . . . . ?
C18B C19B C20B C21B 178.4(3) . . . . ?
C19B C20B C21B C22B 1.0(4) . . . . ?
C20B C21B C22B C23B 0.6(5) . . . . ?
C21B C22B C23B C24B -1.0(4) . . . . ?
C20B C19B C24B C23B 1.8(4) . . . . ?
C18B C19B C24B C23B -178.8(3) . . . . ?
C22B C23B C24B C19B -0.2(4) . . . . ?
